data_1510663
loop_
_publ_author_name
'Kuz'ma, Yu.B.'
'Chaban, N.F.'

_publ_section_title
;
 The crstal structure of Dy3 Ni7 B2 compound and its analogues
;
_journal_name_full
;
Dopovidi Akademii Nauk Ukrains'koi RSR, Seriya A: Fiziko-Matematichni Ta
 Tekhnichni Nauki
;
_journal_page_first 86
_journal_page_last 89
_journal_volume 42
_journal_year 1980
_chemical_formula_sum 'B2 Dy3 Ni7'
_chemical_name_systematic 'Dy3 Ni7 B2'
_space_group_IT_number 194
_symmetry_space_group_name_Hall '-P 6c 2c'
_symmetry_space_group_name_H-M 'P 63/m m c'
_cell_angle_alpha 90
_cell_angle_beta 90
_cell_angle_gamma 120
_cell_formula_units_Z 2
_cell_length_a 5.078
_cell_length_b 5.078
_cell_length_c 14.331
_cell_volume 320.031
_citation_journal_id_ASTM DNUNDU
_cod_data_source_file boron_146.cif
_cod_data_source_block B2Dy3Ni7
_cod_original_cell_volume 320.0314
_cod_database_code 1510663

loop_
_symmetry_equiv_pos_as_xyz
x,y,z
x-y,x,z+1/2
-y,x-y,z
-x,-y,z+1/2
-x+y,-x,z
y,-x+y,z+1/2
-y,-x,-z+1/2
x-y,-y,-z
x,x-y,-z+1/2
y,x,-z
-x+y,y,-z+1/2
-x,-x+y,-z
-x,-y,-z
-x+y,-x,-z-1/2
y,-x+y,-z
x,y,-z-1/2
x-y,x,-z
-y,x-y,-z-1/2
y,x,z-1/2
-x+y,y,z
-x,-x+y,z-1/2
-y,-x,z
x-y,-y,z-1/2
x,x-y,z

loop_
_atom_site_label
_atom_site_type_symbol
_atom_site_fract_x
_atom_site_fract_y
_atom_site_fract_z
_atom_site_occupancy
_atom_site_U_iso_or_equiv
B1 B 0 0 0.25 1 0.0
B2 B 0.3333 0.6667 0.75 1 0.0
Dy2 Dy 0.3333 0.6667 0.029 1 0.0
Ni2 Ni 0.839 0.161 0.149 1 0.0
Ni1 Ni 0 0 0 1 0.0
Dy1 Dy 0.3333 0.6667 0.25 1 0.0
